data_7054726
loop_
_publ_author_name
'Gholivand, Khodayar'
'Molaei, Foroogh'

_publ_section_title
;
 Synthesis and structural study of some new phosphorus(v) hydrazide
 compounds: spectroscopic evidence and a theoretical approach
;
_journal_issue 5
_journal_name_full 'New J. Chem.'
_journal_page_first 3747
_journal_paper_doi 10.1039/C5NJ00135H
_journal_volume 39
_journal_year 2015
_chemical_formula_moiety 'C10 H15 N4 O6 P'
_chemical_formula_sum 'C10 H15 N4 O6 P'
_chemical_formula_weight 318.23
_chemical_name_systematic
; 
 ? 
;
_space_group_IT_number 61
_symmetry_cell_setting orthorhombic
_symmetry_space_group_name_Hall '-P 2ac 2ab'
_symmetry_space_group_name_H-M 'P b c a'
_atom_sites_solution_hydrogens difmap
_atom_sites_solution_primary direct
_atom_sites_solution_secondary difmap
_audit_creation_method SHELXL-97
_audit_update_record
;
2014-03-01 deposited with the CCDC.
2015-02-25 downloaded from the CCDC.
;
_cell_angle_alpha 90.00
_cell_angle_beta 90.00
_cell_angle_gamma 90.00
_cell_formula_units_Z 8
_cell_length_a 8.8012(5)
_cell_length_b 13.0262(8)
_cell_length_c 25.0491(15)
_cell_measurement_reflns_used 1214
_cell_measurement_temperature 100(2)
_cell_measurement_theta_max 29
_cell_measurement_theta_min 3
_cell_volume 2871.8(3)
_computing_cell_refinement 'Bruker SAINT'
_computing_data_collection 'Bruker APEX II'
_computing_data_reduction 'Bruker SAINT'
_computing_molecular_graphics 'Bruker SHELXTL'
_computing_publication_material 'Bruker SHELXTL'
_computing_structure_refinement 'SHELXL-97 (Sheldrick, 1997)'
_computing_structure_solution 'SHELXS-97 (Sheldrick, 1997)'
_diffrn_ambient_temperature 100(2)
_diffrn_measured_fraction_theta_full 0.994
_diffrn_measured_fraction_theta_max 0.994
_diffrn_measurement_device_type 'Bruker APEX II CCD area detector''
_diffrn_measurement_method 'omega scans'
_diffrn_radiation_monochromator graphite
_diffrn_radiation_source 'fine-focus sealed tube'
_diffrn_radiation_type MoK\a
_diffrn_radiation_wavelength 0.71073
_diffrn_reflns_av_R_equivalents 0.0236
_diffrn_reflns_av_sigmaI/netI 0.0252
_diffrn_reflns_limit_h_max 12
_diffrn_reflns_limit_h_min -11
_diffrn_reflns_limit_k_max 11
_diffrn_reflns_limit_k_min -17
_diffrn_reflns_limit_l_max 33
_diffrn_reflns_limit_l_min -21
_diffrn_reflns_number 11086
_diffrn_reflns_theta_full 29.00
_diffrn_reflns_theta_max 29.00
_diffrn_reflns_theta_min 2.83
_exptl_absorpt_coefficient_mu 0.225
_exptl_absorpt_correction_T_max 0.969
_exptl_absorpt_correction_T_min 0.954
_exptl_absorpt_correction_type multi-scan
_exptl_absorpt_process_details SADABS
_exptl_crystal_colour colorless
_exptl_crystal_density_diffrn 1.472
_exptl_crystal_density_method 'not measured'
_exptl_crystal_description prism
_exptl_crystal_F_000 1328
_exptl_crystal_size_max 0.21
_exptl_crystal_size_mid 0.19
_exptl_crystal_size_min 0.14
_refine_diff_density_max 0.417
_refine_diff_density_min -0.400
_refine_diff_density_rms 0.054
_refine_ls_extinction_method none
_refine_ls_goodness_of_fit_ref 1.062
_refine_ls_hydrogen_treatment constr
_refine_ls_matrix_type full
_refine_ls_number_parameters 201
_refine_ls_number_reflns 3791
_refine_ls_number_restraints 0
_refine_ls_restrained_S_all 1.062
_refine_ls_R_factor_all 0.0434
_refine_ls_R_factor_gt 0.0340
_refine_ls_shift/su_max 0.001
_refine_ls_shift/su_mean 0.000
_refine_ls_structure_factor_coef Fsqd
_refine_ls_weighting_details 'calc w=1/[\s^2^(Fo^2^)+(0.0460P)^2^+1.1411P] where P=(Fo^2^+2Fc^2^)/3'
_refine_ls_weighting_scheme calc
_refine_ls_wR_factor_gt 0.0871
_refine_ls_wR_factor_ref 0.0925
_reflns_number_gt 3157
_reflns_number_total 3791
_reflns_threshold_expression I>2\s(I)
_cod_data_source_file c5nj00135h1.cif
_cod_data_source_block m24
_cod_depositor_comments
;
The following automatic conversions were performed:

'_symmetry_cell_setting' value 'Orthorhombic' changed to
'orthorhombic' according to
/usr/data/users/saulius/crontab/automatic-downloads/rss-feeds/RSC/lib/dictionaries/cif_core.dic
dictionary named 'cif_core.dic' version 2.4.2 from 2011-04-26.

Automatic conversion script
Id: cif_fix_values 3105 2015-03-04 15:46:00Z robertas 

 Adding full bibliography for 7054726--7054728.cif.
;
_cod_database_code 7054726

loop_
_symmetry_equiv_pos_as_xyz
'x, y, z'
'-x+1/2, -y, z+1/2'
'-x, y+1/2, -z+1/2'
'x+1/2, -y+1/2, -z'
'-x, -y, -z'
'x-1/2, y, -z-1/2'
'x, -y-1/2, z-1/2'
'-x-1/2, y-1/2, z'

loop_
_atom_site_label
_atom_site_type_symbol
_atom_site_fract_x
_atom_site_fract_y
_atom_site_fract_z
_atom_site_U_iso_or_equiv
_atom_site_adp_type
_atom_site_occupancy
_atom_site_symmetry_multiplicity
_atom_site_calc_flag
_atom_site_refinement_flags
P1 P 0.04617(4) 0.04465(2) 0.683514(13) 0.01217(9) Uani 1 1 d .
O1 O -0.11044(10) 0.07284(7) 0.69910(4) 0.0154(2) Uani 1 1 d .
O2 O 0.06507(11) 0.00371(7) 0.62438(4) 0.0166(2) Uani 1 1 d .
O3 O -0.08190(10) -0.14232(7) 0.78699(4) 0.0171(2) Uani 1 1 d .
O4 O 0.06249(11) -0.07307(8) 0.85312(4) 0.0208(2) Uani 1 1 d .
O5 O 0.35552(11) 0.23834(9) 0.62239(4) 0.0241(2) Uani 1 1 d .
O6 O 0.54400(10) 0.18815(8) 0.67868(4) 0.0196(2) Uani 1 1 d .
N1 N 0.11636(13) -0.05643(8) 0.71448(5) 0.0146(2) Uani 1 1 d .
H1N H 0.1938 -0.0910 0.7009 0.024(4) Uiso 1 1 d R
N2 N 0.12896(13) -0.04464(9) 0.76987(5) 0.0159(2) Uani 1 1 d .
H2N H 0.2064 -0.0118 0.7832 0.020(4) Uiso 1 1 d R
N3 N 0.15396(12) 0.14511(8) 0.69243(5) 0.0154(2) Uani 1 1 d .
H3N H 0.1204 0.2022 0.7043 0.026(5) Uiso 1 1 d R
N4 N 0.31236(12) 0.13418(9) 0.69499(5) 0.0165(2) Uani 1 1 d .
H4N H 0.3508 0.1226 0.7276 0.025(5) Uiso 1 1 d R
C1 C -0.00735(16) 0.05675(10) 0.58202(5) 0.0167(3) Uani 1 1 d .
C2 C -0.16237(17) 0.04596(12) 0.57519(6) 0.0236(3) Uani 1 1 d .
H2 H -0.2270 -0.0042 0.6010 0.044(6) Uiso 1 1 d R
C3 C -0.23084(19) 0.09561(14) 0.53197(6) 0.0302(4) Uani 1 1 d .
H3 H -0.3524 0.0879 0.5277 0.056(7) Uiso 1 1 d R
C4 C -0.1450(2) 0.15304(13) 0.49673(6) 0.0303(4) Uani 1 1 d .
H4 H -0.1981 0.1898 0.4629 0.038(5) Uiso 1 1 d R
C5 C 0.0100(2) 0.16253(13) 0.50467(6) 0.0312(4) Uani 1 1 d .
H5 H 0.0845 0.2037 0.4779 0.041(6) Uiso 1 1 d R
C6 C 0.08091(18) 0.11472(12) 0.54791(6) 0.0254(3) Uani 1 1 d .
H6 H 0.2015 0.1184 0.5557 0.047(6) Uiso 1 1 d R
C7 C 0.02676(14) -0.09138(10) 0.80167(5) 0.0145(2) Uani 1 1 d .
C8 C -0.04166(19) -0.11444(14) 0.89224(6) 0.0298(4) Uani 1 1 d .
H8C H -0.1390 -0.0782 0.8898 0.045 Uiso 1 1 calc R
H8B H 0.0010 -0.1054 0.9281 0.045 Uiso 1 1 calc R
H8A H -0.0575 -0.1877 0.8853 0.045 Uiso 1 1 calc R
C9 C 0.39951(15) 0.19249(10) 0.66121(5) 0.0152(3) Uani 1 1 d .
C10 C 0.65026(15) 0.25516(11) 0.65195(6) 0.0229(3) Uani 1 1 d .
H10C H 0.6444 0.2439 0.6133 0.034 Uiso 1 1 calc R
H10B H 0.7535 0.2403 0.6644 0.034 Uiso 1 1 calc R
H10A H 0.6250 0.3268 0.6600 0.034 Uiso 1 1 calc R

loop_
_atom_site_aniso_label
_atom_site_aniso_U_11
_atom_site_aniso_U_22
_atom_site_aniso_U_33
_atom_site_aniso_U_23
_atom_site_aniso_U_13
_atom_site_aniso_U_12
P1 0.01139(15) 0.01229(16) 0.01282(16) 0.00037(11) 0.00066(12) 0.00002(11)
O1 0.0119(4) 0.0178(4) 0.0164(5) -0.0003(4) 0.0010(3) 0.0002(3)
O2 0.0186(5) 0.0175(5) 0.0137(5) -0.0009(4) 0.0002(4) 0.0033(4)
O3 0.0146(4) 0.0157(4) 0.0211(5) 0.0021(4) -0.0004(4) -0.0027(3)
O4 0.0199(5) 0.0273(5) 0.0152(5) 0.0038(4) -0.0006(4) -0.0067(4)
O5 0.0195(5) 0.0303(6) 0.0226(5) 0.0117(4) -0.0023(4) -0.0019(4)
O6 0.0127(4) 0.0208(5) 0.0253(5) 0.0072(4) -0.0013(4) -0.0032(4)
N1 0.0153(5) 0.0143(5) 0.0142(5) 0.0012(4) 0.0010(4) 0.0015(4)
N2 0.0142(5) 0.0180(5) 0.0156(6) 0.0028(4) -0.0027(4) -0.0042(4)
N3 0.0113(5) 0.0127(5) 0.0224(6) -0.0005(4) 0.0007(4) -0.0006(4)
N4 0.0114(5) 0.0192(6) 0.0188(6) 0.0049(4) -0.0021(4) -0.0019(4)
C1 0.0237(7) 0.0154(6) 0.0110(6) -0.0012(5) -0.0001(5) 0.0023(5)
C2 0.0232(7) 0.0295(8) 0.0182(7) 0.0034(6) -0.0012(5) 0.0000(6)
C3 0.0310(8) 0.0384(9) 0.0212(8) 0.0026(7) -0.0056(6) 0.0056(7)
C4 0.0471(10) 0.0265(8) 0.0172(7) 0.0005(6) -0.0048(7) 0.0059(7)
C5 0.0490(10) 0.0274(8) 0.0173(7) 0.0036(6) 0.0023(7) -0.0071(7)
C6 0.0312(8) 0.0265(7) 0.0185(7) 0.0004(6) 0.0036(6) -0.0059(6)
C7 0.0132(6) 0.0136(6) 0.0165(6) 0.0027(5) -0.0005(5) 0.0023(4)
C8 0.0304(8) 0.0420(9) 0.0169(7) 0.0039(7) 0.0029(6) -0.0120(7)
C9 0.0145(6) 0.0135(6) 0.0177(6) -0.0009(5) 0.0003(5) -0.0002(5)
C10 0.0147(6) 0.0225(7) 0.0315(8) 0.0061(6) 0.0051(6) -0.0023(5)

loop_
_atom_type_symbol
_atom_type_description
_atom_type_scat_dispersion_real
_atom_type_scat_dispersion_imag
_atom_type_scat_source
C C 0.0033 0.0016 'International Tables Vol C Tables 4.2.6.8 and 6.1.1.4'
H H 0.0000 0.0000 'International Tables Vol C Tables 4.2.6.8 and 6.1.1.4'
N N 0.0061 0.0033 'International Tables Vol C Tables 4.2.6.8 and 6.1.1.4'
O O 0.0106 0.0060 'International Tables Vol C Tables 4.2.6.8 and 6.1.1.4'
P P 0.1023 0.0942 'International Tables Vol C Tables 4.2.6.8 and 6.1.1.4'

loop_
_geom_angle_atom_site_label_1
_geom_angle_atom_site_label_2
_geom_angle_atom_site_label_3
_geom_angle
O1 P1 O2 115.38(5)
O1 P1 N3 107.86(6)
O2 P1 N3 109.70(6)
O1 P1 N1 115.05(6)
O2 P1 N1 97.58(5)
N3 P1 N1 111.00(6)
C1 O2 P1 119.27(8)
C7 O4 C8 115.72(11)
C9 O6 C10 115.83(11)
N2 N1 P1 114.10(9)
N2 N1 H1N 112.1
P1 N1 H1N 120.9
C7 N2 N1 118.92(11)
C7 N2 H2N 121.1
N1 N2 H2N 119.7
N4 N3 P1 120.18(9)
N4 N3 H3N 114.6
P1 N3 H3N 123.0
C9 N4 N3 118.11(11)
C9 N4 H4N 116.4
N3 N4 H4N 115.7
C6 C1 C2 122.31(14)
C6 C1 O2 118.50(13)
C2 C1 O2 119.15(12)
C1 C2 C3 118.33(14)
C1 C2 H2 120.4
C3 C2 H2 121.1
C4 C3 C2 120.62(15)
C4 C3 H3 121.9
C2 C3 H3 117.4
C3 C4 C5 119.71(15)
C3 C4 H4 120.3
C5 C4 H4 120.0
C4 C5 C6 120.79(15)
C4 C5 H5 123.6
C6 C5 H5 115.6
C1 C6 C5 118.22(15)
C1 C6 H6 117.8
C5 C6 H6 123.9
O3 C7 N2 126.20(13)
O3 C7 O4 124.55(12)
N2 C7 O4 109.25(11)
O4 C8 H8C 109.5
O4 C8 H8B 109.5
H8C C8 H8B 109.5
O4 C8 H8A 109.5
H8C C8 H8A 109.5
H8B C8 H8A 109.5
O5 C9 O6 125.93(12)
O5 C9 N4 126.35(12)
O6 C9 N4 107.72(11)
O6 C10 H10C 109.5
O6 C10 H10B 109.5
H10C C10 H10B 109.5
O6 C10 H10A 109.5
H10C C10 H10A 109.5
H10B C10 H10A 109.5

loop_
_geom_bond_atom_site_label_1
_geom_bond_atom_site_label_2
_geom_bond_distance
P1 O1 1.4788(9)
P1 O2 1.5831(10)
P1 N3 1.6316(11)
P1 N1 1.6484(11)
O2 C1 1.4175(16)
O3 C7 1.2207(16)
O4 C7 1.3479(17)
O4 C8 1.4458(18)
O5 C9 1.2050(17)
O6 C9 1.3461(15)
O6 C10 1.4439(16)
N1 N2 1.4003(16)
N1 H1N 0.8852
N2 C7 1.3470(17)
N2 H2N 0.8714
N3 N4 1.4029(15)
N3 H3N 0.8535
N4 C9 1.3716(17)
N4 H4N 0.8958
C1 C6 1.380(2)
C1 C2 1.382(2)
C2 C3 1.397(2)
C2 H2 1.0801
C3 C4 1.382(2)
C3 H3 1.0800
C4 C5 1.384(3)
C4 H4 1.0802
C5 C6 1.397(2)
C5 H5 1.0799
C6 H6 1.0800
C8 H8C 0.9800
C8 H8B 0.9800
C8 H8A 0.9800
C10 H10C 0.9800
C10 H10B 0.9800
C10 H10A 0.9800

loop_
_geom_hbond_atom_site_label_D
_geom_hbond_atom_site_label_H
_geom_hbond_atom_site_label_A
_geom_hbond_site_symmetry_A
_geom_hbond_distance_DH
_geom_hbond_distance_HA
_geom_hbond_distance_DA
_geom_hbond_angle_DHA
N(1) H(1N) O(3) 6_657 0.88 2.11 2.8820(14) 146
N(2) H(2N) O(1) 6_657 0.87 2.00 2.8647(15) 170
N(3) H(3N) O(3) 3_556 0.85 2.07 2.8871(14) 161
N(4) H(4N) O(1) 6_657 0.90 1.98 2.8528(16) 165

loop_
_geom_torsion_atom_site_label_1
_geom_torsion_atom_site_label_2
_geom_torsion_atom_site_label_3
_geom_torsion_atom_site_label_4
_geom_torsion
O1 P1 O2 C1 45.54(11)
N3 P1 O2 C1 -76.49(11)
N1 P1 O2 C1 167.94(10)
O1 P1 N1 N2 -62.03(10)
O2 P1 N1 N2 175.33(9)
N3 P1 N1 N2 60.79(10)
P1 N1 N2 C7 103.88(12)
O1 P1 N3 N4 162.60(10)
O2 P1 N3 N4 -70.98(11)
N1 P1 N3 N4 35.72(12)
P1 N3 N4 C9 125.98(11)
P1 O2 C1 C6 106.75(13)
P1 O2 C1 C2 -75.43(15)
C6 C1 C2 C3 0.2(2)
O2 C1 C2 C3 -177.54(13)
C1 C2 C3 C4 0.7(2)
C2 C3 C4 C5 -0.8(3)
C3 C4 C5 C6 0.0(3)
C2 C1 C6 C5 -1.0(2)
O2 C1 C6 C5 176.78(13)
C4 C5 C6 C1 0.9(2)
N1 N2 C7 O3 -2.3(2)
N1 N2 C7 O4 177.92(10)
C8 O4 C7 O3 -2.68(19)
C8 O4 C7 N2 177.15(12)
C10 O6 C9 O5 8.2(2)
C10 O6 C9 N4 -172.70(12)
N3 N4 C9 O5 -15.1(2)
N3 N4 C9 O6 165.82(11)
